data_2228680
loop_
_publ_author_name
'Zhu, Song-Lei'
'Liu, Ting'

_publ_section_title
;
 Methyl
 6'-amino-5'-cyano-2'-methyl-2-oxospiro[indoline-3,4'-pyran]-3'-carboxylate
;
_journal_coeditor_code BX2334
_journal_issue 1
_journal_name_full 'Acta Crystallographica Section E'
_journal_page_first o238
_journal_paper_doi 10.1107/S1600536810053274
_journal_volume 67
_journal_year 2011
_chemical_formula_iupac 'C16 H13 N3 O4'
_chemical_formula_moiety 'C16 H13 N3 O4'
_chemical_formula_sum 'C16 H13 N3 O4'
_chemical_formula_weight 311.29
_chemical_melting_point_gt 535
_chemical_melting_point_lt 536
_chemical_name_systematic
;
Methyl
6'-amino-5'-cyano-2'-methyl-2-oxospiro[indoline-3,4'-pyran]-3'-carboxylate
;
_space_group_IT_number 14
_symmetry_cell_setting monoclinic
_symmetry_space_group_name_Hall '-P 2ybc'
_symmetry_space_group_name_H-M 'P 1 21/c 1'
_atom_sites_solution_hydrogens geom
_atom_sites_solution_primary direct
_atom_sites_solution_secondary difmap
_audit_creation_method SHELXL-97
_cell_angle_alpha 90.00
_cell_angle_beta 105.9560(10)
_cell_angle_gamma 90.00
_cell_formula_units_Z 4
_cell_length_a 15.0260(15)
_cell_length_b 10.0614(11)
_cell_length_c 10.4862(12)
_cell_measurement_reflns_used 2324
_cell_measurement_temperature 298(2)
_cell_measurement_theta_max 25.182
_cell_measurement_theta_min 2.467
_cell_volume 1524.3(3)
_computing_cell_refinement 'SAINT (Bruker, 2004)'
_computing_data_collection 'SMART (Bruker, 2004)'
_computing_data_reduction 'SAINT (Bruker, 2004)'
_computing_molecular_graphics 'SHELXTL (Sheldrick, 2008)'
_computing_publication_material 'SHELXTL (Sheldrick, 2008)'
_computing_structure_refinement 'SHELXL97 (Sheldrick, 2008)'
_computing_structure_solution 'SHELXS97 (Sheldrick, 2008)'
_diffrn_ambient_temperature 298(2)
_diffrn_measured_fraction_theta_full 0.998
_diffrn_measured_fraction_theta_max 0.998
_diffrn_measurement_device_type 'Bruker SMART CCD area-detector'
_diffrn_measurement_method 'phi and omega scans'
_diffrn_radiation_monochromator graphite
_diffrn_radiation_source 'fine-focus sealed tube'
_diffrn_radiation_type MoK\a
_diffrn_radiation_wavelength 0.71073
_diffrn_reflns_av_R_equivalents 0.0318
_diffrn_reflns_av_sigmaI/netI 0.0348
_diffrn_reflns_limit_h_max 17
_diffrn_reflns_limit_h_min -17
_diffrn_reflns_limit_k_max 11
_diffrn_reflns_limit_k_min -11
_diffrn_reflns_limit_l_max 12
_diffrn_reflns_limit_l_min -10
_diffrn_reflns_number 7311
_diffrn_reflns_theta_full 25.01
_diffrn_reflns_theta_max 25.01
_diffrn_reflns_theta_min 1.41
_exptl_absorpt_coefficient_mu 0.100
_exptl_absorpt_correction_T_max 0.9706
_exptl_absorpt_correction_T_min 0.9536
_exptl_absorpt_correction_type multi-scan
_exptl_absorpt_process_details '(SADABS; Sheldrick, 1996)'
_exptl_crystal_colour colorless
_exptl_crystal_density_diffrn 1.357
_exptl_crystal_density_method 'not measured'
_exptl_crystal_description block
_exptl_crystal_F_000 648
_exptl_crystal_size_max 0.48
_exptl_crystal_size_mid 0.46
_exptl_crystal_size_min 0.30
_refine_diff_density_max 0.214
_refine_diff_density_min -0.256
_refine_ls_extinction_method none
_refine_ls_goodness_of_fit_ref 1.043
_refine_ls_hydrogen_treatment constr
_refine_ls_matrix_type full
_refine_ls_number_parameters 210
_refine_ls_number_reflns 2686
_refine_ls_number_restraints 0
_refine_ls_restrained_S_all 1.043
_refine_ls_R_factor_all 0.0715
_refine_ls_R_factor_gt 0.0446
_refine_ls_shift/su_max 0.000
_refine_ls_shift/su_mean 0.000
_refine_ls_structure_factor_coef Fsqd
_refine_ls_weighting_details 'calc w=1/[\s^2^(Fo^2^)+(0.0591P)^2^+0.4180P] where P=(Fo^2^+2Fc^2^)/3'
_refine_ls_weighting_scheme calc
_refine_ls_wR_factor_gt 0.1043
_refine_ls_wR_factor_ref 0.1267
_reflns_number_gt 1868
_reflns_number_total 2686
_reflns_threshold_expression I>2sigma(I)
_cod_data_source_file bx2334.cif
_cod_data_source_block I
_cod_original_sg_symbol_H-M 'P 21/c'
_cod_database_code 2228680
_cod_database_fobs_code 2228680

loop_
_symmetry_equiv_pos_as_xyz
'x, y, z'
'-x, y+1/2, -z+1/2'
'-x, -y, -z'
'x, -y-1/2, z-1/2'

loop_
_atom_site_type_symbol
_atom_site_label
_atom_site_fract_x
_atom_site_fract_y
_atom_site_fract_z
_atom_site_U_iso_or_equiv
_atom_site_adp_type
_atom_site_calc_flag
_atom_site_refinement_flags
_atom_site_occupancy
_atom_site_disorder_assembly
_atom_site_disorder_group
N N1 0.19598(12) 0.37685(18) 0.79711(19) 0.0494(5) Uani d . 1 . .
H H1 0.1769 0.3191 0.8441 0.059 Uiso calc R 1 . .
N N2 0.04118(12) 0.68602(18) 0.34455(18) 0.0465(5) Uani d . 1 . .
H H2A 0.0244 0.6167 0.2958 0.056 Uiso calc R 1 . .
H H2B 0.0196 0.7628 0.3159 0.056 Uiso calc R 1 . .
N N3 0.10939(15) 0.3376(2) 0.4093(2) 0.0615(6) Uani d . 1 . .
O O1 0.08135(10) 0.53203(14) 0.77799(14) 0.0455(4) Uani d . 1 . .
O O2 0.11839(10) 0.79566(13) 0.52291(15) 0.0471(4) Uani d . 1 . .
O O3 0.31267(10) 0.62292(17) 0.91261(15) 0.0547(4) Uani d . 1 . .
O O4 0.35592(12) 0.82091(18) 0.85572(19) 0.0712(6) Uani d . 1 . .
C C1 0.15256(14) 0.4927(2) 0.7562(2) 0.0384(5) Uani d . 1 . .
C C2 0.20453(13) 0.56267(19) 0.66513(19) 0.0349(5) Uani d . 1 . .
C C3 0.28596(13) 0.4696(2) 0.6779(2) 0.0407(5) Uani d . 1 . .
C C4 0.27590(15) 0.3614(2) 0.7541(2) 0.0464(6) Uani d . 1 . .
C C5 0.33919(17) 0.2580(2) 0.7802(3) 0.0633(7) Uani d . 1 . .
H H5 0.3323 0.1857 0.8319 0.076 Uiso calc R 1 . .
C C6 0.41318(19) 0.2672(3) 0.7260(3) 0.0727(9) Uani d . 1 . .
H H6 0.4567 0.1991 0.7413 0.087 Uiso calc R 1 . .
C C7 0.42407(17) 0.3739(3) 0.6501(3) 0.0697(8) Uani d . 1 . .
H H7 0.4749 0.3774 0.6157 0.084 Uiso calc R 1 . .
C C8 0.35978(15) 0.4768(3) 0.6242(2) 0.0528(6) Uani d . 1 . .
H H8 0.3665 0.5487 0.5720 0.063 Uiso calc R 1 . .
C C9 0.30534(14) 0.7262(2) 0.8305(2) 0.0436(5) Uani d . 1 . .
C C10 0.23047(13) 0.7054(2) 0.7079(2) 0.0369(5) Uani d . 1 . .
C C11 0.18724(14) 0.8094(2) 0.6392(2) 0.0405(5) Uani d . 1 . .
C C12 0.19903(19) 0.9537(2) 0.6704(3) 0.0595(7) Uani d . 1 . .
H H12A 0.2337 0.9650 0.7614 0.089 Uiso calc R 1 . .
H H12B 0.1393 0.9945 0.6562 0.089 Uiso calc R 1 . .
H H12C 0.2316 0.9947 0.6139 0.089 Uiso calc R 1 . .
C C13 0.39267(17) 0.6183(3) 1.0257(3) 0.0714(8) Uani d . 1 . .
H H13A 0.4466 0.6437 0.9993 0.107 Uiso calc R 1 . .
H H13B 0.4006 0.5296 1.0608 0.107 Uiso calc R 1 . .
H H13C 0.3843 0.6784 1.0925 0.107 Uiso calc R 1 . .
C C14 0.14114(13) 0.56297(19) 0.52501(19) 0.0344(5) Uani d . 1 . .
C C15 0.10030(13) 0.67441(19) 0.4638(2) 0.0354(5) Uani d . 1 . .
C C16 0.12260(14) 0.4396(2) 0.4595(2) 0.0386(5) Uani d . 1 . .

loop_
_atom_site_aniso_label
_atom_site_aniso_U_11
_atom_site_aniso_U_22
_atom_site_aniso_U_33
_atom_site_aniso_U_12
_atom_site_aniso_U_13
_atom_site_aniso_U_23
N1 0.0516(11) 0.0375(11) 0.0572(13) -0.0057(9) 0.0114(9) 0.0099(9)
N2 0.0498(11) 0.0354(10) 0.0468(12) -0.0004(8) 0.0007(9) 0.0029(8)
N3 0.0726(14) 0.0394(12) 0.0652(14) 0.0061(10) 0.0069(11) -0.0167(10)
O1 0.0468(9) 0.0417(9) 0.0516(10) -0.0092(7) 0.0195(7) -0.0068(7)
O2 0.0572(9) 0.0292(8) 0.0498(10) -0.0015(7) 0.0064(8) -0.0020(7)
O3 0.0523(9) 0.0615(11) 0.0430(10) -0.0108(8) 0.0008(8) -0.0016(8)
O4 0.0635(11) 0.0758(13) 0.0673(12) -0.0367(10) 0.0062(9) -0.0110(10)
C1 0.0398(11) 0.0331(12) 0.0390(12) -0.0088(9) 0.0053(9) -0.0050(9)
C2 0.0345(10) 0.0324(11) 0.0363(11) -0.0034(8) 0.0071(9) -0.0007(9)
C3 0.0358(11) 0.0414(13) 0.0401(12) -0.0010(9) 0.0022(9) -0.0051(10)
C4 0.0409(12) 0.0388(12) 0.0513(14) -0.0006(10) -0.0014(10) -0.0034(10)
C5 0.0586(15) 0.0441(15) 0.0705(18) 0.0072(12) -0.0105(14) 0.0011(12)
C6 0.0519(15) 0.0648(19) 0.086(2) 0.0207(14) -0.0061(15) -0.0161(16)
C7 0.0434(14) 0.085(2) 0.076(2) 0.0112(14) 0.0082(13) -0.0167(17)
C8 0.0405(12) 0.0635(16) 0.0523(15) 0.0028(11) 0.0091(11) -0.0049(12)
C9 0.0409(11) 0.0503(14) 0.0415(13) -0.0119(11) 0.0148(10) -0.0103(11)
C10 0.0387(11) 0.0376(12) 0.0365(12) -0.0106(9) 0.0140(9) -0.0054(9)
C11 0.0456(12) 0.0337(12) 0.0444(13) -0.0115(9) 0.0162(10) -0.0070(10)
C12 0.0803(17) 0.0336(13) 0.0654(17) -0.0135(12) 0.0217(14) -0.0105(11)
C13 0.0563(16) 0.098(2) 0.0504(16) 0.0052(15) -0.0013(13) -0.0040(15)
C14 0.0353(10) 0.0304(11) 0.0372(12) -0.0012(8) 0.0094(9) -0.0029(9)
C15 0.0363(11) 0.0303(11) 0.0400(13) -0.0037(8) 0.0110(10) -0.0030(9)
C16 0.0405(11) 0.0354(13) 0.0378(12) 0.0051(9) 0.0070(9) -0.0005(10)

loop_
_atom_type_symbol
_atom_type_description
_atom_type_scat_dispersion_real
_atom_type_scat_dispersion_imag
_atom_type_scat_source
C C 0.0033 0.0016 'International Tables Vol C Tables 4.2.6.8 and 6.1.1.4'
H H 0.0000 0.0000 'International Tables Vol C Tables 4.2.6.8 and 6.1.1.4'
O O 0.0106 0.0060 'International Tables Vol C Tables 4.2.6.8 and 6.1.1.4'
N N 0.0061 0.0033 'International Tables Vol C Tables 4.2.6.8 and 6.1.1.4'

loop_
_geom_angle_atom_site_label_1
_geom_angle_atom_site_label_2
_geom_angle_atom_site_label_3
_geom_angle_site_symmetry_1
_geom_angle_site_symmetry_3
_geom_angle
_geom_angle_publ_flag
C1 N1 C4 . . 112.07(18) ?
C1 N1 H1 . . 124.0 ?
C4 N1 H1 . . 124.0 ?
C15 N2 H2A . . 120.0 ?
C15 N2 H2B . . 120.0 ?
H2A N2 H2B . . 120.0 ?
C15 O2 C11 . . 120.13(15) ?
C9 O3 C13 . . 117.34(19) ?
O1 C1 N1 . . 126.4(2) ?
O1 C1 C2 . . 125.59(19) ?
N1 C1 C2 . . 107.80(18) ?
C14 C2 C3 . . 111.31(16) ?
C14 C2 C10 . . 108.97(16) ?
C3 C2 C10 . . 114.92(16) ?
C14 C2 C1 . . 107.93(15) ?
C3 C2 C1 . . 101.24(16) ?
C10 C2 C1 . . 112.12(16) ?
C8 C3 C4 . . 120.4(2) ?
C8 C3 C2 . . 130.7(2) ?
C4 C3 C2 . . 108.86(18) ?
C3 C4 C5 . . 121.8(2) ?
C3 C4 N1 . . 109.75(18) ?
C5 C4 N1 . . 128.4(2) ?
C6 C5 C4 . . 117.0(3) ?
C6 C5 H5 . . 121.5 ?
C4 C5 H5 . . 121.5 ?
C7 C6 C5 . . 121.8(3) ?
C7 C6 H6 . . 119.1 ?
C5 C6 H6 . . 119.1 ?
C6 C7 C8 . . 120.6(3) ?
C6 C7 H7 . . 119.7 ?
C8 C7 H7 . . 119.7 ?
C3 C8 C7 . . 118.4(2) ?
C3 C8 H8 . . 120.8 ?
C7 C8 H8 . . 120.8 ?
O4 C9 O3 . . 122.7(2) ?
O4 C9 C10 . . 126.1(2) ?
O3 C9 C10 . . 111.16(18) ?
C11 C10 C9 . . 120.16(19) ?
C11 C10 C2 . . 122.26(18) ?
C9 C10 C2 . . 117.58(18) ?
C10 C11 O2 . . 122.51(17) ?
C10 C11 C12 . . 129.5(2) ?
O2 C11 C12 . . 107.98(18) ?
C11 C12 H12A . . 109.5 ?
C11 C12 H12B . . 109.5 ?
H12A C12 H12B . . 109.5 ?
C11 C12 H12C . . 109.5 ?
H12A C12 H12C . . 109.5 ?
H12B C12 H12C . . 109.5 ?
O3 C13 H13A . . 109.5 ?
O3 C13 H13B . . 109.5 ?
H13A C13 H13B . . 109.5 ?
O3 C13 H13C . . 109.5 ?
H13A C13 H13C . . 109.5 ?
H13B C13 H13C . . 109.5 ?
C15 C14 C16 . . 119.74(18) ?
C15 C14 C2 . . 122.94(17) ?
C16 C14 C2 . . 117.29(17) ?
N2 C15 C14 . . 128.29(19) ?
N2 C15 O2 . . 110.40(17) ?
C14 C15 O2 . . 121.30(18) ?
N3 C16 C14 . . 178.0(2) ?

loop_
_geom_bond_atom_site_label_1
_geom_bond_atom_site_label_2
_geom_bond_site_symmetry_2
_geom_bond_distance
_geom_bond_publ_flag
N1 C1 . 1.347(3) ?
N1 C4 . 1.403(3) ?
N1 H1 . 0.8600 ?
N2 C15 . 1.325(3) ?
N2 H2A . 0.8600 ?
N2 H2B . 0.8600 ?
N3 C16 . 1.146(3) ?
O1 C1 . 1.220(2) ?
O2 C15 . 1.361(2) ?
O2 C11 . 1.372(3) ?
O3 C9 . 1.334(3) ?
O3 C13 . 1.439(3) ?
O4 C9 . 1.202(2) ?
C1 C2 . 1.558(3) ?
C2 C14 . 1.515(3) ?
C2 C3 . 1.517(3) ?
C2 C10 . 1.523(3) ?
C3 C8 . 1.377(3) ?
C3 C4 . 1.382(3) ?
C4 C5 . 1.385(3) ?
C5 C6 . 1.384(4) ?
C5 H5 . 0.9300 ?
C6 C7 . 1.372(4) ?
C6 H6 . 0.9300 ?
C7 C8 . 1.391(3) ?
C7 H7 . 0.9300 ?
C8 H8 . 0.9300 ?
C9 C10 . 1.472(3) ?
C10 C11 . 1.333(3) ?
C11 C12 . 1.489(3) ?
C12 H12A . 0.9600 ?
C12 H12B . 0.9600 ?
C12 H12C . 0.9600 ?
C13 H13A . 0.9600 ?
C13 H13B . 0.9600 ?
C13 H13C . 0.9600 ?
C14 C15 . 1.352(3) ?
C14 C16 . 1.409(3) ?

loop_
_geom_hbond_atom_site_label_D
_geom_hbond_atom_site_label_H
_geom_hbond_atom_site_label_A
_geom_hbond_site_symmetry_A
_geom_hbond_distance_DH
_geom_hbond_distance_HA
_geom_hbond_distance_DA
_geom_hbond_angle_DHA
N1 H1 N3 4_566 0.86 2.09 2.928(3) 165
N2 H2A O1 3_566 0.86 2.17 2.925(2) 147
N2 H2B O1 4_575 0.86 2.34 3.022(2) 136

loop_
_geom_torsion_atom_site_label_1
_geom_torsion_atom_site_label_2
_geom_torsion_atom_site_label_3
_geom_torsion_atom_site_label_4
_geom_torsion_site_symmetry_1
_geom_torsion_site_symmetry_2
_geom_torsion_site_symmetry_3
_geom_torsion_site_symmetry_4
_geom_torsion
_geom_torsion_publ_flag
C4 N1 C1 O1 . . . . 179.4(2) ?
C4 N1 C1 C2 . . . . 4.4(2) ?
O1 C1 C2 C14 . . . . -63.3(2) ?
N1 C1 C2 C14 . . . . 111.82(18) ?
O1 C1 C2 C3 . . . . 179.74(19) ?
N1 C1 C2 C3 . . . . -5.2(2) ?
O1 C1 C2 C10 . . . . 56.7(3) ?
N1 C1 C2 C10 . . . . -128.16(18) ?
C14 C2 C3 C8 . . . . 67.4(3) ?
C10 C2 C3 C8 . . . . -57.0(3) ?
C1 C2 C3 C8 . . . . -178.1(2) ?
C14 C2 C3 C4 . . . . -110.22(19) ?
C10 C2 C3 C4 . . . . 125.30(19) ?
C1 C2 C3 C4 . . . . 4.3(2) ?
C8 C3 C4 C5 . . . . 0.6(3) ?
C2 C3 C4 C5 . . . . 178.6(2) ?
C8 C3 C4 N1 . . . . -179.97(19) ?
C2 C3 C4 N1 . . . . -2.0(2) ?
C1 N1 C4 C3 . . . . -1.6(2) ?
C1 N1 C4 C5 . . . . 177.7(2) ?
C3 C4 C5 C6 . . . . -0.4(3) ?
N1 C4 C5 C6 . . . . -179.6(2) ?
C4 C5 C6 C7 . . . . 0.3(4) ?
C5 C6 C7 C8 . . . . -0.6(4) ?
C4 C3 C8 C7 . . . . -0.8(3) ?
C2 C3 C8 C7 . . . . -178.3(2) ?
C6 C7 C8 C3 . . . . 0.8(4) ?
C13 O3 C9 O4 . . . . -9.1(3) ?
C13 O3 C9 C10 . . . . 169.40(19) ?
O4 C9 C10 C11 . . . . -28.4(3) ?
O3 C9 C10 C11 . . . . 153.2(2) ?
O4 C9 C10 C2 . . . . 152.4(2) ?
O3 C9 C10 C2 . . . . -26.1(3) ?
C14 C2 C10 C11 . . . . 12.2(3) ?
C3 C2 C10 C11 . . . . 137.8(2) ?
C1 C2 C10 C11 . . . . -107.3(2) ?
C14 C2 C10 C9 . . . . -168.64(16) ?
C3 C2 C10 C9 . . . . -42.9(2) ?
C1 C2 C10 C9 . . . . 71.9(2) ?
C9 C10 C11 O2 . . . . 178.62(18) ?
C2 C10 C11 O2 . . . . -2.2(3) ?
C9 C10 C11 C12 . . . . -3.6(3) ?
C2 C10 C11 C12 . . . . 175.6(2) ?
C15 O2 C11 C10 . . . . -9.0(3) ?
C15 O2 C11 C12 . . . . 172.84(18) ?
C3 C2 C14 C15 . . . . -140.8(2) ?
C10 C2 C14 C15 . . . . -13.0(3) ?
C1 C2 C14 C15 . . . . 108.9(2) ?
C3 C2 C14 C16 . . . . 41.4(2) ?
C10 C2 C14 C16 . . . . 169.18(17) ?
C1 C2 C14 C16 . . . . -68.8(2) ?
C16 C14 C15 N2 . . . . 0.6(3) ?
C2 C14 C15 N2 . . . . -177.10(18) ?
C16 C14 C15 O2 . . . . -178.37(18) ?
C2 C14 C15 O2 . . . . 3.9(3) ?
C11 O2 C15 N2 . . . . -171.11(16) ?
C11 O2 C15 C14 . . . . 8.0(3) ?
C15 C14 C16 N3 . . . . 18E1(10) ?
C2 C14 C16 N3 . . . . -6(7) ?

loop_
_cod_related_entry_id
_cod_related_entry_database
_cod_related_entry_code
1 ChemSpider 2136069
